data_4064158
loop_
_publ_author_name
'Zink, Daniel M.'
'Grab, Tobias'
'Baumann, Thomas'
'Nieger, Martin'
'Barnes, Ericka C.'
'Klopper, Wim'
'Br\"ase, Stefan'

_publ_section_title
;
 Experimental and Theoretical Study of Novel Luminescent Di-, Tri-, and
 Tetranuclear Copper Triazole Complexes
;
_journal_issue 12
_journal_name_full Organometallics
_journal_page_first 3275
_journal_paper_doi 10.1021/om1011648
_journal_volume 30
_journal_year 2011
_chemical_formula_moiety 'C52 H40 Cu4 I4 N6 P2, C4 H10 O'
_chemical_formula_sum 'C56 H50 Cu4 I4 N6 O P2'
_chemical_formula_weight 1646.72
_chemical_name_systematic
; 
 Bis[mu-[4-(diphenylphosphino)-1,5-diphenyl-1H-1,2,3-triazole)-3N,P]di-mu-
 iododi-mu4-iodotetracopper(I)  
;
_space_group_IT_number 15
_symmetry_cell_setting monoclinic
_symmetry_space_group_name_Hall '-C 2yc'
_symmetry_space_group_name_H-M 'C 1 2/c 1'
_atom_sites_solution_hydrogens geom
_atom_sites_solution_primary direct
_atom_sites_solution_secondary difmap
_audit_creation_method SHELXL-97
_cell_angle_alpha 90.00
_cell_angle_beta 108.98(1)
_cell_angle_gamma 90.00
_cell_formula_units_Z 4
_cell_length_a 24.312(3)
_cell_length_b 9.928(1)
_cell_length_c 25.220(3)
_cell_measurement_reflns_used 127
_cell_measurement_temperature 123(2)
_cell_measurement_theta_max 25.0
_cell_measurement_theta_min 2.5
_cell_volume 5756.4(12)
_computing_cell_refinement EVALCCD
_computing_data_collection Collect
_computing_data_reduction EVALCCD
_computing_molecular_graphics XP
_computing_publication_material 'SHELXL-97 (Sheldrick, 1997)'
_computing_structure_refinement 'SHELXL-97 (Sheldrick, 1997)'
_computing_structure_solution 'SHELXS-97 (Sheldrick, 1990)'
_diffrn_ambient_temperature 123(2)
_diffrn_measured_fraction_theta_full 0.998
_diffrn_measured_fraction_theta_max 0.998
_diffrn_measurement_device_type 'Bruker-Nonius KappaCCD'
_diffrn_measurement_method 'rotation in phi and omega, 1 deg.'
_diffrn_radiation_monochromator graphite
_diffrn_radiation_source 'fine-focus sealed tube'
_diffrn_radiation_type MoK\a
_diffrn_radiation_wavelength 0.71073
_diffrn_reflns_av_R_equivalents 0.0889
_diffrn_reflns_av_sigmaI/netI 0.0494
_diffrn_reflns_limit_h_max 31
_diffrn_reflns_limit_h_min -31
_diffrn_reflns_limit_k_max 12
_diffrn_reflns_limit_k_min -12
_diffrn_reflns_limit_l_max 32
_diffrn_reflns_limit_l_min -32
_diffrn_reflns_number 35230
_diffrn_reflns_theta_full 27.48
_diffrn_reflns_theta_max 27.48
_diffrn_reflns_theta_min 2.98
_exptl_absorpt_coefficient_mu 3.703
_exptl_absorpt_correction_T_max 0.7245
_exptl_absorpt_correction_T_min 0.3943
_exptl_absorpt_correction_type multi-scan
_exptl_absorpt_process_details 'SADABS (Sheldrick, 2008)'
_exptl_crystal_colour yellow
_exptl_crystal_density_diffrn 1.900
_exptl_crystal_density_meas ?
_exptl_crystal_density_method 'not measured'
_exptl_crystal_description blocks
_exptl_crystal_F_000 3176
_exptl_crystal_size_max 0.25
_exptl_crystal_size_mid 0.15
_exptl_crystal_size_min 0.10
_refine_diff_density_max 1.969
_refine_diff_density_min -2.873
_refine_diff_density_rms 0.221
_refine_ls_extinction_method none
_refine_ls_goodness_of_fit_ref 1.079
_refine_ls_hydrogen_treatment constr
_refine_ls_matrix_type full
_refine_ls_number_parameters 330
_refine_ls_number_reflns 6576
_refine_ls_number_restraints 0
_refine_ls_restrained_S_all 1.079
_refine_ls_R_factor_all 0.0693
_refine_ls_R_factor_gt 0.0569
_refine_ls_shift/su_max 0.001
_refine_ls_shift/su_mean 0.000
_refine_ls_structure_factor_coef Fsqd
_refine_ls_weighting_details 'calc w=1/[\s^2^(Fo^2^)+(0.0921P)^2^+16.0600P] where P=(Fo^2^+2Fc^2^)/3'
_refine_ls_weighting_scheme calc
_refine_ls_wR_factor_gt 0.1419
_refine_ls_wR_factor_ref 0.1508
_reflns_number_gt 5420
_reflns_number_total 6576
_reflns_threshold_expression >2sigma(I)
_cod_data_source_file om1011648_si_002.cif
_cod_data_source_block sb236_c
_cod_depositor_comments
;
The following automatic conversions were performed:

'_exptl_crystal_density_meas' value 'none' was changed to '?' - the
value is perceived as not measured.

Automatic conversion script
Id: cif_fix_values 3008 2015-01-20 13:52:24Z robertas 
;
_cod_original_cell_volume 5756.4(11)
_cod_original_sg_symbol_H-M 'C 2/c'
_cod_database_code 4064158

loop_
_symmetry_equiv_pos_as_xyz
'x, y, z'
'-x, y, -z+1/2'
'x+1/2, y+1/2, z'
'-x+1/2, y+1/2, -z+1/2'
'-x, -y, -z'
'x, -y, z-1/2'
'-x+1/2, -y+1/2, -z'
'x+1/2, -y+1/2, z-1/2'

loop_
_atom_site_label
_atom_site_type_symbol
_atom_site_fract_x
_atom_site_fract_y
_atom_site_fract_z
_atom_site_U_iso_or_equiv
_atom_site_adp_type
_atom_site_occupancy
_atom_site_symmetry_multiplicity
_atom_site_calc_flag
_atom_site_refinement_flags
I1 I 0.704085(15) 0.08632(4) 0.521210(16) 0.03166(13) Uani 1 1 d .
I2 I 0.629702(17) 0.29506(4) 0.366875(16) 0.03695(13) Uani 1 1 d .
Cu1 Cu 0.76404(3) 0.27888(7) 0.58245(3) 0.03421(18) Uani 1 1 d .
Cu2 Cu 0.67789(4) 0.32557(8) 0.47450(3) 0.03733(19) Uani 1 1 d .
P1 P 0.73100(6) 0.46443(15) 0.60907(6) 0.0270(3) Uani 1 1 d .
N1 N 0.64565(19) 0.4757(4) 0.50715(18) 0.0252(9) Uani 1 1 d .
N2 N 0.59833(19) 0.5380(5) 0.47557(19) 0.0295(10) Uani 1 1 d .
N3 N 0.58707(19) 0.6335(5) 0.50907(19) 0.0262(9) Uani 1 1 d .
C4 C 0.6263(2) 0.6313(6) 0.5610(2) 0.0290(11) Uani 1 1 d .
C5 C 0.6646(2) 0.5309(6) 0.5596(2) 0.0268(10) Uani 1 1 d .
C6 C 0.5422(3) 0.7306(6) 0.4844(2) 0.0325(12) Uani 1 1 d .
C7 C 0.5571(3) 0.8454(6) 0.4620(3) 0.0369(13) Uani 1 1 d .
H7 H 0.5962 0.8613 0.4637 0.044 Uiso 1 1 calc R
C8 C 0.5138(4) 0.9370(7) 0.4369(3) 0.0545(19) Uani 1 1 d .
H8 H 0.5233 1.0174 0.4214 0.065 Uiso 1 1 calc R
C9 C 0.4575(4) 0.9138(9) 0.4341(3) 0.058(2) Uani 1 1 d .
H9 H 0.4283 0.9780 0.4165 0.070 Uiso 1 1 calc R
C10 C 0.4428(3) 0.7982(10) 0.4565(4) 0.062(2) Uani 1 1 d .
H10 H 0.4037 0.7826 0.4547 0.074 Uiso 1 1 calc R
C11 C 0.4861(3) 0.7043(7) 0.4819(3) 0.0429(15) Uani 1 1 d .
H11 H 0.4768 0.6234 0.4972 0.051 Uiso 1 1 calc R
C12 C 0.6196(2) 0.7182(6) 0.6063(2) 0.0311(12) Uani 1 1 d .
C13 C 0.6588(3) 0.8190(7) 0.6316(3) 0.0383(14) Uani 1 1 d .
H13 H 0.6911 0.8371 0.6193 0.046 Uiso 1 1 calc R
C14 C 0.6509(3) 0.8936(7) 0.6752(3) 0.0455(16) Uani 1 1 d .
H14 H 0.6778 0.9628 0.6924 0.055 Uiso 1 1 calc R
C15 C 0.6055(3) 0.8686(8) 0.6932(3) 0.0523(18) Uani 1 1 d .
H15 H 0.6010 0.9194 0.7235 0.063 Uiso 1 1 calc R
C16 C 0.5648(3) 0.7686(9) 0.6678(3) 0.0554(19) Uani 1 1 d .
H16 H 0.5323 0.7527 0.6800 0.066 Uiso 1 1 calc R
C17 C 0.5726(3) 0.6944(8) 0.6252(3) 0.0463(16) Uani 1 1 d .
H17 H 0.5455 0.6255 0.6081 0.056 Uiso 1 1 calc R
C18 C 0.7833(2) 0.5997(6) 0.6168(2) 0.0285(11) Uani 1 1 d .
C19 C 0.7741(3) 0.7098(6) 0.5813(2) 0.0313(12) Uani 1 1 d .
H19 H 0.7378 0.7210 0.5525 0.038 Uiso 1 1 calc R
C20 C 0.8181(3) 0.8033(6) 0.5880(3) 0.0350(13) Uani 1 1 d .
H20 H 0.8109 0.8804 0.5644 0.042 Uiso 1 1 calc R
C21 C 0.8714(3) 0.7873(6) 0.6277(3) 0.0370(13) Uani 1 1 d .
H21 H 0.9015 0.8510 0.6309 0.044 Uiso 1 1 calc R
C22 C 0.8811(3) 0.6772(6) 0.6631(3) 0.0350(13) Uani 1 1 d .
H22 H 0.9176 0.6672 0.6918 0.042 Uiso 1 1 calc R
C23 C 0.8380(3) 0.5811(6) 0.6572(2) 0.0313(12) Uani 1 1 d .
H23 H 0.8456 0.5033 0.6804 0.038 Uiso 1 1 calc R
C24 C 0.7149(2) 0.4591(6) 0.6742(2) 0.0302(12) Uani 1 1 d .
C25 C 0.7226(3) 0.5682(7) 0.7103(2) 0.0375(13) Uani 1 1 d .
H25 H 0.7387 0.6495 0.7020 0.045 Uiso 1 1 calc R
C26 C 0.7069(3) 0.5599(8) 0.7579(3) 0.0466(17) Uani 1 1 d .
H26 H 0.7123 0.6357 0.7821 0.056 Uiso 1 1 calc R
C27 C 0.6843(3) 0.4458(10) 0.7708(3) 0.060(2) Uani 1 1 d .
H27 H 0.6731 0.4417 0.8035 0.072 Uiso 1 1 calc R
C28 C 0.6772(4) 0.3335(9) 0.7360(3) 0.060(2) Uani 1 1 d .
H28 H 0.6620 0.2520 0.7453 0.071 Uiso 1 1 calc R
C29 C 0.6925(3) 0.3419(8) 0.6875(3) 0.0448(15) Uani 1 1 d .
H29 H 0.6873 0.2660 0.6635 0.054 Uiso 1 1 calc R
O1E O 1.0000 0.8467(11) 0.7500 0.075(2) Uani 1 2 d S
C1E C 0.9808(3) 0.9194(9) 0.7844(4) 0.059(2) Uani 1 1 d .
H1E1 H 0.9449 0.9670 0.7622 0.070 Uiso 1 1 calc R
H1E2 H 1.0103 0.9882 0.8027 0.070 Uiso 1 1 calc R
C2E C 0.9688(4) 0.8416(13) 0.8261(4) 0.076(3) Uani 1 1 d .
H2E1 H 0.9550 0.9006 0.8502 0.114 Uiso 1 1 calc R
H2E2 H 1.0043 0.7955 0.8487 0.114 Uiso 1 1 calc R
H2E3 H 0.9388 0.7748 0.8083 0.114 Uiso 1 1 calc R

loop_
_atom_site_aniso_label
_atom_site_aniso_U_11
_atom_site_aniso_U_22
_atom_site_aniso_U_33
_atom_site_aniso_U_23
_atom_site_aniso_U_13
_atom_site_aniso_U_12
I1 0.0348(2) 0.01351(19) 0.0496(2) 0.00266(14) 0.01777(16) 0.00172(14)
I2 0.0396(2) 0.0261(2) 0.0411(2) -0.00106(16) 0.00754(16) 0.00888(16)
Cu1 0.0373(4) 0.0190(4) 0.0483(4) -0.0007(3) 0.0166(3) 0.0071(3)
Cu2 0.0491(4) 0.0236(4) 0.0414(4) -0.0012(3) 0.0175(3) 0.0128(3)
P1 0.0316(7) 0.0164(7) 0.0345(7) 0.0040(5) 0.0130(5) 0.0050(5)
N1 0.030(2) 0.012(2) 0.036(2) -0.0001(18) 0.0148(18) -0.0009(18)
N2 0.032(2) 0.018(2) 0.041(2) 0.000(2) 0.0148(19) 0.0045(19)
N3 0.028(2) 0.013(2) 0.040(2) -0.0004(18) 0.0144(18) 0.0058(18)
C4 0.035(3) 0.017(3) 0.037(3) 0.005(2) 0.014(2) 0.003(2)
C5 0.030(2) 0.018(3) 0.035(3) 0.002(2) 0.013(2) 0.001(2)
C6 0.038(3) 0.025(3) 0.036(3) -0.002(2) 0.013(2) 0.011(2)
C7 0.045(3) 0.021(3) 0.045(3) 0.002(3) 0.014(3) 0.003(3)
C8 0.080(5) 0.026(4) 0.054(4) 0.008(3) 0.017(4) 0.020(4)
C9 0.063(5) 0.049(5) 0.054(4) -0.001(4) 0.009(3) 0.031(4)
C10 0.042(4) 0.069(6) 0.071(5) -0.002(4) 0.013(3) 0.025(4)
C11 0.040(3) 0.032(4) 0.060(4) 0.004(3) 0.019(3) 0.005(3)
C12 0.034(3) 0.024(3) 0.035(3) -0.003(2) 0.011(2) 0.005(2)
C13 0.045(3) 0.026(3) 0.041(3) -0.001(3) 0.009(3) 0.007(3)
C14 0.048(4) 0.036(4) 0.044(3) -0.008(3) 0.003(3) 0.010(3)
C15 0.067(5) 0.050(5) 0.042(3) -0.014(3) 0.019(3) 0.015(4)
C16 0.058(4) 0.061(5) 0.058(4) -0.008(4) 0.035(4) -0.003(4)
C17 0.046(4) 0.040(4) 0.056(4) -0.003(3) 0.022(3) -0.002(3)
C18 0.038(3) 0.017(3) 0.034(3) -0.001(2) 0.016(2) 0.001(2)
C19 0.036(3) 0.021(3) 0.038(3) 0.005(2) 0.015(2) 0.006(2)
C20 0.042(3) 0.020(3) 0.049(3) 0.006(2) 0.022(3) 0.006(2)
C21 0.038(3) 0.023(3) 0.054(4) -0.005(3) 0.020(3) 0.001(3)
C22 0.034(3) 0.027(3) 0.044(3) -0.006(2) 0.012(2) 0.002(2)
C23 0.043(3) 0.021(3) 0.030(3) 0.000(2) 0.013(2) 0.006(2)
C24 0.034(3) 0.025(3) 0.035(3) 0.010(2) 0.015(2) 0.009(2)
C25 0.046(3) 0.032(3) 0.035(3) 0.005(2) 0.014(3) 0.009(3)
C26 0.050(4) 0.054(5) 0.040(3) 0.009(3) 0.019(3) 0.012(3)
C27 0.062(4) 0.081(6) 0.044(4) 0.020(4) 0.028(3) 0.010(5)
C28 0.076(5) 0.052(5) 0.061(5) 0.024(4) 0.037(4) 0.004(4)
C29 0.050(4) 0.032(4) 0.059(4) 0.014(3) 0.027(3) 0.001(3)
O1E 0.068(5) 0.075(7) 0.079(6) 0.000 0.017(4) 0.000
C1E 0.036(3) 0.048(5) 0.075(5) -0.011(4) -0.004(3) -0.001(3)
C2E 0.046(4) 0.108(9) 0.058(5) -0.003(5) -0.004(4) 0.023(5)

loop_
_atom_type_symbol
_atom_type_description
_atom_type_scat_dispersion_real
_atom_type_scat_dispersion_imag
_atom_type_scat_source
C C 0.0033 0.0016 'International Tables Vol C Tables 4.2.6.8 and 6.1.1.4'
H H 0.0000 0.0000 'International Tables Vol C Tables 4.2.6.8 and 6.1.1.4'
N N 0.0061 0.0033 'International Tables Vol C Tables 4.2.6.8 and 6.1.1.4'
P P 0.1023 0.0942 'International Tables Vol C Tables 4.2.6.8 and 6.1.1.4'
Cu Cu 0.3201 1.2651 'International Tables Vol C Tables 4.2.6.8 and 6.1.1.4'
I I -0.4742 1.8119 'International Tables Vol C Tables 4.2.6.8 and 6.1.1.4'
O O 0.0106 0.0060 'International Tables Vol C Tables 4.2.6.8 and 6.1.1.4'

loop_
_geom_angle_atom_site_label_1
_geom_angle_atom_site_label_2
_geom_angle_atom_site_label_3
_geom_angle
_geom_angle_site_symmetry_1
_geom_angle_site_symmetry_3
Cu1 I1 Cu2 66.95(3) . .
Cu1 I1 Cu2 53.88(2) . 7_656
Cu2 I1 Cu2 80.84(3) . 7_656
Cu1 I1 Cu1 86.59(3) . 7_656
Cu2 I1 Cu1 49.83(2) . 7_656
Cu2 I1 Cu1 55.03(2) 7_656 7_656
Cu1 I2 Cu2 58.61(3) 7_656 .
P1 Cu1 Cu2 147.11(5) . 7_656
P1 Cu1 I2 119.45(5) . 7_656
Cu2 Cu1 I2 60.94(3) 7_656 7_656
P1 Cu1 I1 127.58(5) . .
Cu2 Cu1 I1 70.71(3) 7_656 .
I2 Cu1 I1 111.29(3) 7_656 .
P1 Cu1 Cu2 85.89(5) . .
Cu2 Cu1 Cu2 84.16(3) 7_656 .
I2 Cu1 Cu2 144.50(3) 7_656 .
I1 Cu1 Cu2 57.31(2) . .
P1 Cu1 I1 96.14(4) . 7_656
Cu2 Cu1 I1 52.47(2) 7_656 7_656
I2 Cu1 I1 93.05(3) 7_656 7_656
I1 Cu1 I1 93.41(3) . 7_656
Cu2 Cu1 I1 57.55(2) . 7_656
N1 Cu2 Cu1 155.38(13) . 7_656
N1 Cu2 I2 114.59(13) . .
Cu1 Cu2 I2 60.45(3) 7_656 .
N1 Cu2 I1 124.21(13) . .
Cu1 Cu2 I1 77.69(3) 7_656 .
I2 Cu2 I1 108.84(3) . .
N1 Cu2 Cu1 89.57(13) . .
Cu1 Cu2 Cu1 95.84(3) 7_656 .
I2 Cu2 Cu1 155.45(3) . .
I1 Cu2 Cu1 55.74(2) . .
N1 Cu2 I1 105.75(13) . 7_656
Cu1 Cu2 I1 55.41(3) 7_656 7_656
I2 Cu2 I1 100.05(3) . 7_656
I1 Cu2 I1 99.16(3) . 7_656
Cu1 Cu2 I1 67.42(3) . 7_656
C24 P1 C5 103.3(2) . .
C24 P1 C18 105.9(3) . .
C5 P1 C18 103.9(3) . .
C24 P1 Cu1 117.4(2) . .
C5 P1 Cu1 115.22(19) . .
C18 P1 Cu1 109.89(18) . .
N2 N1 C5 110.5(4) . .
N2 N1 Cu2 119.1(3) . .
C5 N1 Cu2 130.5(4) . .
N1 N2 N3 105.3(4) . .
C4 N3 N2 111.8(4) . .
C4 N3 C6 129.1(5) . .
N2 N3 C6 118.6(4) . .
N3 C4 C5 105.0(5) . .
N3 C4 C12 121.2(5) . .
C5 C4 C12 133.5(5) . .
N1 C5 C4 107.4(5) . .
N1 C5 P1 117.7(4) . .
C4 C5 P1 134.9(4) . .
C11 C6 C7 122.1(6) . .
C11 C6 N3 119.8(6) . .
C7 C6 N3 118.1(5) . .
C6 C7 C8 118.3(6) . .
C6 C7 H7 120.9 . .
C8 C7 H7 120.9 . .
C9 C8 C7 120.9(7) . .
C9 C8 H8 119.5 . .
C7 C8 H8 119.5 . .
C8 C9 C10 120.5(7) . .
C8 C9 H9 119.7 . .
C10 C9 H9 119.7 . .
C9 C10 C11 119.2(8) . .
C9 C10 H10 120.4 . .
C11 C10 H10 120.4 . .
C6 C11 C10 119.0(7) . .
C6 C11 H11 120.5 . .
C10 C11 H11 120.5 . .
C13 C12 C17 118.8(6) . .
C13 C12 C4 122.9(5) . .
C17 C12 C4 118.2(6) . .
C12 C13 C14 119.9(6) . .
C12 C13 H13 120.1 . .
C14 C13 H13 120.1 . .
C15 C14 C13 120.5(7) . .
C15 C14 H14 119.7 . .
C13 C14 H14 119.7 . .
C14 C15 C16 120.8(6) . .
C14 C15 H15 119.6 . .
C16 C15 H15 119.6 . .
C17 C16 C15 118.9(7) . .
C17 C16 H16 120.6 . .
C15 C16 H16 120.6 . .
C16 C17 C12 121.1(7) . .
C16 C17 H17 119.4 . .
C12 C17 H17 119.4 . .
C19 C18 C23 119.3(5) . .
C19 C18 P1 123.7(5) . .
C23 C18 P1 116.5(4) . .
C20 C19 C18 119.7(5) . .
C20 C19 H19 120.1 . .
C18 C19 H19 120.1 . .
C21 C20 C19 121.5(6) . .
C21 C20 H20 119.2 . .
C19 C20 H20 119.2 . .
C20 C21 C22 119.1(6) . .
C20 C21 H21 120.4 . .
C22 C21 H21 120.4 . .
C21 C22 C23 120.6(6) . .
C21 C22 H22 119.7 . .
C23 C22 H22 119.7 . .
C22 C23 C18 119.5(5) . .
C22 C23 H23 120.2 . .
C18 C23 H23 120.2 . .
C29 C24 C25 118.7(6) . .
C29 C24 P1 117.9(5) . .
C25 C24 P1 123.4(5) . .
C26 C25 C24 120.7(7) . .
C26 C25 H25 119.7 . .
C24 C25 H25 119.7 . .
C27 C26 C25 120.8(8) . .
C27 C26 H26 119.6 . .
C25 C26 H26 119.6 . .
C26 C27 C28 119.8(7) . .
C26 C27 H27 120.1 . .
C28 C27 H27 120.1 . .
C29 C28 C27 119.5(8) . .
C29 C28 H28 120.3 . .
C27 C28 H28 120.3 . .
C24 C29 C28 120.5(7) . .
C24 C29 H29 119.8 . .
C28 C29 H29 119.8 . .
C1E O1E C1E 114.0(11) . 2_756
O1E C1E C2E 113.1(8) . .
O1E C1E H1E1 109.0 . .
C2E C1E H1E1 109.0 . .
O1E C1E H1E2 109.0 . .
C2E C1E H1E2 109.0 . .
H1E1 C1E H1E2 107.8 . .
C1E C2E H2E1 109.5 . .
C1E C2E H2E2 109.5 . .
H2E1 C2E H2E2 109.5 . .
C1E C2E H2E3 109.5 . .
H2E1 C2E H2E3 109.5 . .
H2E2 C2E H2E3 109.5 . .

loop_
_geom_bond_atom_site_label_1
_geom_bond_atom_site_label_2
_geom_bond_distance
_geom_bond_site_symmetry_2
I1 Cu1 2.5885(9) .
I1 Cu2 2.6358(9) .
I1 Cu2 2.9679(10) 7_656
I1 Cu1 3.2472(9) 7_656
I2 Cu1 2.5881(9) 7_656
I2 Cu2 2.6005(9) .
Cu1 P1 2.2001(16) .
Cu1 Cu2 2.5398(10) 7_656
Cu1 I2 2.5881(9) 7_656
Cu1 Cu2 2.8818(11) .
Cu1 I1 3.2472(9) 7_656
Cu2 N1 1.983(4) .
Cu2 Cu1 2.5398(10) 7_656
Cu2 I1 2.9679(10) 7_656
P1 C24 1.807(5) .
P1 C5 1.813(5) .
P1 C18 1.816(6) .
N1 N2 1.321(6) .
N1 C5 1.365(7) .
N2 N3 1.356(6) .
N3 C4 1.346(7) .
N3 C6 1.436(7) .
C4 C5 1.372(8) .
C4 C12 1.483(8) .
C6 C11 1.371(9) .
C6 C7 1.372(9) .
C7 C8 1.379(9) .
C7 H7 0.9500 .
C8 C9 1.367(12) .
C8 H8 0.9500 .
C9 C10 1.377(13) .
C9 H9 0.9500 .
C10 C11 1.396(10) .
C10 H10 0.9500 .
C11 H11 0.9500 .
C12 C13 1.387(9) .
C12 C17 1.395(9) .
C13 C14 1.389(9) .
C13 H13 0.9500 .
C14 C15 1.347(11) .
C14 H14 0.9500 .
C15 C16 1.402(12) .
C15 H15 0.9500 .
C16 C17 1.367(10) .
C16 H16 0.9500 .
C17 H17 0.9500 .
C18 C19 1.384(8) .
C18 C23 1.399(8) .
C19 C20 1.384(8) .
C19 H19 0.9500 .
C20 C21 1.366(9) .
C20 H20 0.9500 .
C21 C22 1.383(9) .
C21 H21 0.9500 .
C22 C23 1.390(8) .
C22 H22 0.9500 .
C23 H23 0.9500 .
C24 C29 1.373(9) .
C24 C25 1.388(9) .
C25 C26 1.376(9) .
C25 H25 0.9500 .
C26 C27 1.345(12) .
C26 H26 0.9500 .
C27 C28 1.395(13) .
C27 H27 0.9500 .
C28 C29 1.391(10) .
C28 H28 0.9500 .
C29 H29 0.9500 .
O1E C1E 1.324(10) .
O1E C1E 1.324(10) 2_756
C1E C2E 1.410(13) .
C1E H1E1 0.9900 .
C1E H1E2 0.9900 .
C2E H2E1 0.9800 .
C2E H2E2 0.9800 .
C2E H2E3 0.9800 .

loop_
_geom_torsion_atom_site_label_1
_geom_torsion_atom_site_label_2
_geom_torsion_atom_site_label_3
_geom_torsion_atom_site_label_4
_geom_torsion
_geom_torsion_site_symmetry_1
_geom_torsion_site_symmetry_4
Cu2 I1 Cu1 P1 53.04(6) . .
Cu2 I1 Cu1 P1 148.57(7) 7_656 .
Cu1 I1 Cu1 P1 100.44(6) 7_656 .
Cu2 I1 Cu1 Cu2 -95.54(3) . 7_656
Cu1 I1 Cu1 Cu2 -48.14(2) 7_656 7_656
Cu2 I1 Cu1 I2 -142.01(4) . 7_656
Cu2 I1 Cu1 I2 -46.47(3) 7_656 7_656
Cu1 I1 Cu1 I2 -94.61(3) 7_656 7_656
Cu2 I1 Cu1 Cu2 95.54(3) 7_656 .
Cu1 I1 Cu1 Cu2 47.40(2) 7_656 .
Cu2 I1 Cu1 I1 -47.40(2) . 7_656
Cu2 I1 Cu1 I1 48.14(2) 7_656 7_656
Cu1 I1 Cu1 I1 0.0 7_656 7_656
Cu1 I2 Cu2 N1 152.85(14) 7_656 .
Cu1 I2 Cu2 I1 -63.11(3) 7_656 .
Cu1 I2 Cu2 Cu1 -16.32(10) 7_656 .
Cu1 I2 Cu2 I1 40.25(3) 7_656 7_656
Cu1 I1 Cu2 N1 -61.71(16) . .
Cu2 I1 Cu2 N1 -116.23(16) 7_656 .
Cu1 I1 Cu2 N1 -167.64(16) 7_656 .
Cu1 I1 Cu2 Cu1 105.93(3) . 7_656
Cu2 I1 Cu2 Cu1 51.41(2) 7_656 7_656
Cu1 I1 Cu2 I2 158.51(4) . .
Cu2 I1 Cu2 I2 103.98(3) 7_656 .
Cu1 I1 Cu2 I2 52.57(3) 7_656 .
Cu2 I1 Cu2 Cu1 -54.52(2) 7_656 .
Cu1 I1 Cu2 Cu1 -105.93(3) 7_656 .
Cu1 I1 Cu2 I1 54.52(2) . 7_656
Cu2 I1 Cu2 I1 0.0 7_656 7_656
Cu1 I1 Cu2 I1 -51.41(2) 7_656 7_656
P1 Cu1 Cu2 N1 -7.33(13) . .
Cu2 Cu1 Cu2 N1 -155.94(13) 7_656 .
I2 Cu1 Cu2 N1 -145.76(13) 7_656 .
I1 Cu1 Cu2 N1 133.26(13) . .
I1 Cu1 Cu2 N1 -107.28(13) 7_656 .
P1 Cu1 Cu2 Cu1 148.61(5) . 7_656
Cu2 Cu1 Cu2 Cu1 0.0 7_656 7_656
I2 Cu1 Cu2 Cu1 10.18(6) 7_656 7_656
I1 Cu1 Cu2 Cu1 -70.80(3) . 7_656
I1 Cu1 Cu2 Cu1 48.66(2) 7_656 7_656
P1 Cu1 Cu2 I2 162.83(10) . .
Cu2 Cu1 Cu2 I2 14.23(8) 7_656 .
I2 Cu1 Cu2 I2 24.40(14) 7_656 .
I1 Cu1 Cu2 I2 -56.57(9) . .
I1 Cu1 Cu2 I2 62.88(9) 7_656 .
P1 Cu1 Cu2 I1 -140.59(5) . .
Cu2 Cu1 Cu2 I1 70.80(3) 7_656 .
I2 Cu1 Cu2 I1 80.98(6) 7_656 .
I1 Cu1 Cu2 I1 119.46(2) 7_656 .
P1 Cu1 Cu2 I1 99.95(4) . 7_656
Cu2 Cu1 Cu2 I1 -48.66(2) 7_656 7_656
I2 Cu1 Cu2 I1 -38.48(6) 7_656 7_656
I1 Cu1 Cu2 I1 -119.46(2) . 7_656
Cu2 Cu1 P1 C24 -155.6(2) 7_656 .
I2 Cu1 P1 C24 -74.4(2) 7_656 .
I1 Cu1 P1 C24 89.4(2) . .
Cu2 Cu1 P1 C24 131.8(2) . .
I1 Cu1 P1 C24 -171.4(2) 7_656 .
Cu2 Cu1 P1 C5 82.4(2) 7_656 .
I2 Cu1 P1 C5 163.54(19) 7_656 .
I1 Cu1 P1 C5 -32.6(2) . .
Cu2 Cu1 P1 C5 9.81(19) . .
I1 Cu1 P1 C5 66.5(2) 7_656 .
Cu2 Cu1 P1 C18 -34.5(2) 7_656 .
I2 Cu1 P1 C18 46.7(2) 7_656 .
I1 Cu1 P1 C18 -149.47(19) . .
Cu2 Cu1 P1 C18 -107.1(2) . .
I1 Cu1 P1 C18 -50.4(2) 7_656 .
Cu1 Cu2 N1 N2 81.1(5) 7_656 .
I2 Cu2 N1 N2 8.8(4) . .
I1 Cu2 N1 N2 -129.0(3) . .
Cu1 Cu2 N1 N2 -175.7(4) . .
I1 Cu2 N1 N2 117.9(4) 7_656 .
Cu1 Cu2 N1 C5 -98.4(5) 7_656 .
I2 Cu2 N1 C5 -170.8(4) . .
I1 Cu2 N1 C5 51.5(5) . .
Cu1 Cu2 N1 C5 4.8(4) . .
I1 Cu2 N1 C5 -61.6(5) 7_656 .
C5 N1 N2 N3 -0.6(6) . .
Cu2 N1 N2 N3 179.8(3) . .
N1 N2 N3 C4 -0.3(6) . .
N1 N2 N3 C6 171.9(5) . .
N2 N3 C4 C5 1.1(6) . .
C6 N3 C4 C5 -170.1(5) . .
N2 N3 C4 C12 -174.2(5) . .
C6 N3 C4 C12 14.7(9) . .
N2 N1 C5 C4 1.3(6) . .
Cu2 N1 C5 C4 -179.2(4) . .
N2 N1 C5 P1 -177.6(4) . .
Cu2 N1 C5 P1 1.9(6) . .
N3 C4 C5 N1 -1.4(6) . .
C12 C4 C5 N1 173.1(6) . .
N3 C4 C5 P1 177.3(5) . .
C12 C4 C5 P1 -8.3(11) . .
C24 P1 C5 N1 -139.6(4) . .
C18 P1 C5 N1 110.1(4) . .
Cu1 P1 C5 N1 -10.2(5) . .
C24 P1 C5 C4 41.9(7) . .
C18 P1 C5 C4 -68.5(6) . .
Cu1 P1 C5 C4 171.3(5) . .
C4 N3 C6 C11 -99.3(8) . .
N2 N3 C6 C11 90.0(7) . .
C4 N3 C6 C7 83.2(7) . .
N2 N3 C6 C7 -87.5(7) . .
C11 C6 C7 C8 0.8(10) . .
N3 C6 C7 C8 178.3(5) . .
C6 C7 C8 C9 -0.5(10) . .
C7 C8 C9 C10 0.3(12) . .
C8 C9 C10 C11 -0.4(13) . .
C7 C6 C11 C10 -1.0(10) . .
N3 C6 C11 C10 -178.4(6) . .
C9 C10 C11 C6 0.8(12) . .
N3 C4 C12 C13 -116.3(7) . .
C5 C4 C12 C13 69.9(9) . .
N3 C4 C12 C17 65.6(8) . .
C5 C4 C12 C17 -108.1(8) . .
C17 C12 C13 C14 0.3(9) . .
C4 C12 C13 C14 -177.8(6) . .
C12 C13 C14 C15 0.2(10) . .
C13 C14 C15 C16 -1.1(12) . .
C14 C15 C16 C17 1.5(13) . .
C15 C16 C17 C12 -1.0(12) . .
C13 C12 C17 C16 0.1(11) . .
C4 C12 C17 C16 178.3(7) . .
C24 P1 C18 C19 -121.9(5) . .
C5 P1 C18 C19 -13.4(5) . .
Cu1 P1 C18 C19 110.4(5) . .
C24 P1 C18 C23 65.8(5) . .
C5 P1 C18 C23 174.3(4) . .
Cu1 P1 C18 C23 -62.0(4) . .
C23 C18 C19 C20 -3.3(8) . .
P1 C18 C19 C20 -175.4(4) . .
C18 C19 C20 C21 2.5(9) . .
C19 C20 C21 C22 -2.1(9) . .
C20 C21 C22 C23 2.5(9) . .
C21 C22 C23 C18 -3.3(9) . .
C19 C18 C23 C22 3.7(8) . .
P1 C18 C23 C22 176.4(4) . .
C5 P1 C24 C29 92.3(5) . .
C18 P1 C24 C29 -158.9(5) . .
Cu1 P1 C24 C29 -35.7(5) . .
C5 P1 C24 C25 -85.8(5) . .
C18 P1 C24 C25 23.1(5) . .
Cu1 P1 C24 C25 146.2(4) . .
C29 C24 C25 C26 -1.1(9) . .
P1 C24 C25 C26 176.9(5) . .
C24 C25 C26 C27 0.3(10) . .
C25 C26 C27 C28 1.0(12) . .
C26 C27 C28 C29 -1.5(12) . .
C25 C24 C29 C28 0.6(10) . .
P1 C24 C29 C28 -177.5(6) . .
C27 C28 C29 C24 0.7(12) . .
C1E O1E C1E C2E -171.0(7) 2_756 .
